data_9015173
loop_
_publ_author_name
'Brovkin, A. A.'
'Nikishova, L. V.'

_publ_section_title
;
 The crystal structure of a-Mg2BO3F and the isomorphic substitution (3F)=(BO3)
;
_journal_name_full 'Soviet Physics - Crystallography'
_journal_page_first 452
_journal_page_last 455
_journal_volume 20
_journal_year 1975
_chemical_compound_source Synthetic
_chemical_formula_sum 'B4.56 F2.32 Mg8 O13.68'
_chemical_name_mineral Pertsevite-(F)
_space_group_IT_number 33
_symmetry_space_group_name_Hall 'P 2c -2n'
_symmetry_space_group_name_H-M 'P n a 21'
_cell_angle_alpha 90
_cell_angle_beta 90
_cell_angle_gamma 90
_cell_length_a 20.44
_cell_length_b 4.530
_cell_length_c 11.80
_cell_formula_units_Z 4
_cell_volume 1092.600
_database_code_amcsd 0015570
_exptl_crystal_density_diffrn 3.080
_cod_original_formula_sum 'Mg8 B4.56 O13.68 F2.32'
_cod_database_code 9015173

loop_
_space_group_symop_operation_xyz
x,y,z
1/2+x,1/2-y,z
1/2-x,1/2+y,1/2+z
-x,-y,1/2+z

loop_
_atom_site_label
_atom_site_fract_x
_atom_site_fract_y
_atom_site_fract_z
_atom_site_occupancy
_atom_site_U_iso_or_equiv
Mg1 0.01490 0.50400 0.02350 1.00000 0.00633
Mg2 0.48590 0.97400 0.26990 1.00000 0.00760
Mg3 0.24530 0.46800 0.25910 1.00000 0.00380
Mg4 0.25420 0.95600 0.03190 1.00000 0.00380
Mg5 0.12760 0.97400 0.16570 1.00000 0.00760
Mg6 0.11570 0.48200 0.39890 1.00000 0.00760
Mg7 0.38120 0.48600 0.12010 1.00000 0.00633
Mg8 0.37800 0.47200 0.39300 1.00000 0.00253
B1 0.34400 0.92400 0.23300 1.00000 0.00380
B2 0.18300 0.92700 0.39400 1.00000 0.00380
B3 0.15700 0.44500 0.06100 1.00000 0.00127
B4 0.02300 0.03200 0.42800 1.00000 0.00253
B5 0.02400 0.07000 0.19300 0.56000 0.00380
O1 0.03890 0.74300 0.15600 0.56000 0.00633
F1 0.03890 0.74300 0.15600 0.44000 0.00633
O2 0.02950 0.74700 0.39500 1.00000 0.00760
O3 0.10150 0.28000 0.02700 1.00000 0.01140
O4 0.06650 0.20000 0.49200 1.00000 0.00633
O5 0.16650 0.73200 0.03000 1.00000 0.00380
O6 0.17030 0.78200 0.49400 1.00000 0.00253
O7 0.19860 0.28900 0.12500 1.00000 0.00507
O8 0.20020 0.21500 0.39000 1.00000 0.00127
O9 0.30060 0.77300 0.16100 1.00000 0.00253
O10 0.46630 0.26900 0.14200 0.56000 0.00507
F10 0.46630 0.26900 0.14200 0.44000 0.00507
O11 0.46690 0.30300 0.39100 1.00000 0.00253
O12 0.17040 0.75800 0.29700 1.00000 0.00633
O13 0.33660 0.22200 0.25300 1.00000 0.00380
O14 0.07220 0.25400 0.26300 0.56000 0.01013
F14 0.07220 0.25400 0.26300 0.44000 0.01013
O15 0.39890 0.78800 0.26500 1.00000 0.00127
F 0.28890 0.64400 0.39500 1.00000 0.00380

loop_
_cod_related_entry_id
_cod_related_entry_database
_cod_related_entry_code
1 AMCSD 0015570
